data_7244842
loop_
_publ_author_name
'Han, Ding-Chong'
'Tan, Yu-Hui'
'Wen, Jia-Hui'
'Tang, Yun Zhi'
'Wu, Peng-Fei'
'Li, Yu-Kong'
'Wan, Ming-Yang'
'Fan, Xiao-Wei'

_publ_section_title
;
 High-Tp-Triggered Phase Transition Exhibiting Switchable
 Dielectric-Thermal Responses and Long Photoluminescence Lifetime in a
 Novel Inclusion Luminophor
;
_journal_name_full CrystEngComm
_journal_paper_doi 10.1039/D2CE00236A
_journal_year 2022
_chemical_formula_moiety 'C6 H5 F3 N, B F4, C12 H24 O6'
_chemical_formula_sum 'C18 H27 B F7 N O6'
_chemical_formula_weight 497.21
_space_group_crystal_system monoclinic
_space_group_IT_number 14
_space_group_name_Hall '-P 2ybc'
_space_group_name_H-M_alt 'P 1 21/c 1'
_atom_sites_solution_hydrogens geom
_audit_creation_date 2022-04-11
_audit_creation_method
;
Olex2 1.2
(compiled 2018.05.29 svn.r3508 for OlexSys, GUI svn.r5506)
;
_audit_update_record
;
2022-04-11 deposited with the CCDC.	2022-04-20 downloaded from the CCDC.
;
_cell_angle_alpha 90
_cell_angle_beta 90.263(2)
_cell_angle_gamma 90
_cell_formula_units_Z 4
_cell_length_a 8.4188(4)
_cell_length_b 16.5033(8)
_cell_length_c 17.3275(8)
_cell_measurement_reflns_used 9919
_cell_measurement_temperature 294.0
_cell_measurement_theta_max 27.074
_cell_measurement_theta_min 2.955
_cell_volume 2407.4(2)
_computing_cell_refinement 'SAINT V8.38A (?, 2016)'
_computing_data_reduction 'SAINT V8.38A (?, 2016)'
_computing_molecular_graphics 'Olex2 (Dolomanov et al., 2009)'
_computing_publication_material 'Olex2 (Dolomanov et al., 2009)'
_computing_structure_refinement 'ShelXL (Sheldrick, 2015)'
_computing_structure_solution 'SHELXT 2014/5 (Sheldrick, 2014)'
_diffrn_ambient_temperature 294.0
_diffrn_measured_fraction_theta_full 0.996
_diffrn_measured_fraction_theta_max 0.995
_diffrn_measurement_device_type 'CCD area detector'
_diffrn_measurement_method 'phi and omega scans'
_diffrn_radiation_monochromator graphite
_diffrn_radiation_type MoK\a
_diffrn_radiation_wavelength 0.71073
_diffrn_reflns_av_R_equivalents 0.0366
_diffrn_reflns_av_unetI/netI 0.0280
_diffrn_reflns_Laue_measured_fraction_full 0.996
_diffrn_reflns_Laue_measured_fraction_max 0.995
_diffrn_reflns_limit_h_max 10
_diffrn_reflns_limit_h_min -10
_diffrn_reflns_limit_k_max 21
_diffrn_reflns_limit_k_min -21
_diffrn_reflns_limit_l_max 22
_diffrn_reflns_limit_l_min -22
_diffrn_reflns_number 35812
_diffrn_reflns_point_group_measured_fraction_full 0.996
_diffrn_reflns_point_group_measured_fraction_max 0.995
_diffrn_reflns_theta_full 25.242
_diffrn_reflns_theta_max 27.492
_diffrn_reflns_theta_min 2.955
_exptl_absorpt_coefficient_mu 0.134
_exptl_absorpt_correction_T_max 0.7456
_exptl_absorpt_correction_T_min 0.6774
_exptl_absorpt_correction_type none
_exptl_absorpt_process_details
;
SADABS-2016/2 (Bruker,2016/2) was used for absorption correction.
wR2(int) was 0.0765 before and 0.0462 after correction.
The Ratio of minimum to maximum transmission is 0.9085.
The \l/2 correction factor is Not present.
;
_exptl_crystal_colour 'clear whiteish white'
_exptl_crystal_colour_lustre clear
_exptl_crystal_colour_modifier whiteish
_exptl_crystal_colour_primary white
_exptl_crystal_density_diffrn 1.372
_exptl_crystal_description block
_exptl_crystal_F_000 1032
_exptl_crystal_size_max 0.2
_exptl_crystal_size_mid 0.2
_exptl_crystal_size_min 0.2
_refine_diff_density_max 0.519
_refine_diff_density_min -0.340
_refine_diff_density_rms 0.043
_refine_ls_extinction_method none
_refine_ls_goodness_of_fit_ref 1.027
_refine_ls_hydrogen_treatment constr
_refine_ls_matrix_type full
_refine_ls_number_parameters 336
_refine_ls_number_reflns 5488
_refine_ls_number_restraints 1
_refine_ls_restrained_S_all 1.027
_refine_ls_R_factor_all 0.1226
_refine_ls_R_factor_gt 0.0715
_refine_ls_shift/su_max 0.000
_refine_ls_shift/su_mean 0.000
_refine_ls_structure_factor_coef Fsqd
_refine_ls_weighting_details 'w=1/[\s^2^(Fo^2^)+(0.0754P)^2^+1.7210P] where P=(Fo^2^+2Fc^2^)/3'
_refine_ls_weighting_scheme calc
_refine_ls_wR_factor_gt 0.1706
_refine_ls_wR_factor_ref 0.2071
_reflns_Friedel_coverage 0.000
_reflns_number_gt 3207
_reflns_number_total 5488
_reflns_threshold_expression 'I > 2\s(I)'
_cod_data_source_file d2ce00236a2.cif
_cod_data_source_block ffffff
_cod_database_code 7244842
_shelx_shelxl_version_number 2014/7
_shelx_space_group_comment
;
The symmetry employed for this shelxl refinement is uniquely defined
by the following loop, which should always be used as a source of
symmetry information in preference to the above space-group names.
They are only intended as comments.
;
_shelx_estimated_absorpt_t_max 0.974
_shelx_estimated_absorpt_t_min 0.974
_olex2_refinement_description
;
1. Fixed Uiso
 At 1.2 times of:
  All C(H) groups, All C(H,H) groups, All N(H,H,H) groups
2. Restrained distances
 F6A-F7A
 1.8 with sigma of 0.01
3. Others
 Sof(F4A)=Sof(F5A)=Sof(F6A)=Sof(F7A)=1-FVAR(1)
 Sof(F4)=Sof(F5)=Sof(F6)=Sof(F7)=FVAR(1)
4.a Secondary CH2 refined with riding coordinates:
 C1(H1A,H1B), C2(H2A,H2B), C3(H3A,H3B), C4(H4A,H4B), C5(H5A,H5B), C6(H6A,H6B),
 C7(H7A,H7B), C8(H8A,H8B), C9(H9A,H9B), C10(H10A,H10B), C11(H11A,H11B),
 C12(H12A,H12B)
4.b Aromatic/amide H refined with riding coordinates:
 C15(H15), C17(H17)
4.c Idealised Me refined as rotating group:
 N1(H1C,H1D,H1E)
;
_olex2_submission_special_instructions 'No special instructions were received'

loop_
_space_group_symop_operation_xyz
'x, y, z'
'-x, y+1/2, -z+1/2'
'-x, -y, -z'
'x, -y-1/2, z-1/2'

loop_
_atom_site_label
_atom_site_type_symbol
_atom_site_fract_x
_atom_site_fract_y
_atom_site_fract_z
_atom_site_U_iso_or_equiv
_atom_site_adp_type
_atom_site_occupancy
_atom_site_site_symmetry_order
_atom_site_calc_flag
_atom_site_refinement_flags_posn
_atom_site_refinement_flags_adp
_atom_site_refinement_flags_occupancy
_atom_site_disorder_assembly
_atom_site_disorder_group
F1 F 0.3476(3) 0.43794(13) 0.62001(10) 0.0889(6) Uani 1 1 d . . . . .
F2 F 0.1827(3) 0.19924(13) 0.74042(14) 0.1062(8) Uani 1 1 d . . . . .
F3 F 0.4715(3) 0.39270(12) 0.87760(9) 0.0887(7) Uani 1 1 d . . . . .
N1 N 0.4993(2) 0.49271(12) 0.75088(11) 0.0471(5) Uani 1 1 d . . . . .
H1C H 0.5575 0.4976 0.7084 0.057 Uiso 1 1 calc GR . . . .
H1D H 0.5626 0.4938 0.7922 0.057 Uiso 1 1 calc GR . . . .
H1E H 0.4303 0.5335 0.7534 0.057 Uiso 1 1 calc GR . . . .
C13 C 0.4142(3) 0.41683(15) 0.74878(13) 0.0432(5) Uani 1 1 d . . . . .
C14 C 0.3418(3) 0.38966(18) 0.68222(14) 0.0545(7) Uani 1 1 d . . . . .
C15 C 0.2646(3) 0.3169(2) 0.67777(18) 0.0658(8) Uani 1 1 d . . . . .
H15 H 0.2178 0.2992 0.6320 0.079 Uiso 1 1 calc R . . . .
C16 C 0.2593(4) 0.27146(19) 0.7433(2) 0.0674(8) Uani 1 1 d . . . . .
C17 C 0.3242(4) 0.29470(19) 0.81137(18) 0.0655(8) Uani 1 1 d . . . . .
H17 H 0.3160 0.2629 0.8555 0.079 Uiso 1 1 calc R . . . .
C18 C 0.4028(3) 0.36755(17) 0.81196(15) 0.0548(7) Uani 1 1 d . . . . .
F4 F 0.9759(11) 0.3028(6) 0.5229(5) 0.221(4) Uani 0.762(6) 1 d . . P A 1
F4A F 1.0169(18) 0.2288(15) 0.5624(6) 0.149(7) Uani 0.238(6) 1 d . . P A 2
F5 F 1.2019(3) 0.25318(18) 0.49448(16) 0.0928(11) Uani 0.762(6) 1 d . . P A 1
F5A F 0.9977(19) 0.3248(15) 0.459(2) 0.219(15) Uani 0.238(6) 1 d . . P A 2
F6 F 1.0087(5) 0.2479(4) 0.4094(2) 0.1291(18) Uani 0.762(6) 1 d . . P A 1
F6A F 0.8726(18) 0.2399(17) 0.4924(15) 0.225(13) Uani 0.238(6) 1 d D . P A 2
F7 F 1.0026(6) 0.1669(3) 0.5120(5) 0.170(2) Uani 0.762(6) 1 d . . P A 1
F7A F 1.033(3) 0.1903(14) 0.4439(12) 0.265(17) Uani 0.238(6) 1 d D . P A 2
B1 B 1.0395(6) 0.2448(3) 0.4860(2) 0.0776(11) Uani 1 1 d . . . . .
O1 O 0.7455(3) 0.51478(15) 0.86522(12) 0.0749(6) Uani 1 1 d . . . . .
O2 O 0.7833(3) 0.40130(15) 0.74737(15) 0.0847(7) Uani 1 1 d . . . . .
O3 O 0.6937(3) 0.49721(13) 0.61596(12) 0.0712(6) Uani 1 1 d . . . . .
O4 O 0.4728(3) 0.62269(12) 0.63780(11) 0.0672(6) Uani 1 1 d . . . . .
O5 O 0.2496(3) 0.60597(15) 0.75644(13) 0.0788(7) Uani 1 1 d . . . . .
O6 O 0.4484(3) 0.58783(15) 0.88895(12) 0.0771(6) Uani 1 1 d . . . . .
C1 C 0.8499(5) 0.4481(3) 0.8722(2) 0.0987(13) Uani 1 1 d . . . . .
H1A H 0.7939 0.4021 0.8938 0.118 Uiso 1 1 calc R . . . .
H1B H 0.9371 0.4618 0.9065 0.118 Uiso 1 1 calc R . . . .
C2 C 0.9118(5) 0.4271(3) 0.7952(3) 0.1075(14) Uani 1 1 d . . . . .
H2A H 0.9630 0.4740 0.7724 0.129 Uiso 1 1 calc R . . . .
H2B H 0.9898 0.3841 0.7997 0.129 Uiso 1 1 calc R . . . .
C3 C 0.8257(5) 0.3843(2) 0.6704(3) 0.0968(12) Uani 1 1 d . . . . .
H3A H 0.7442 0.3504 0.6473 0.116 Uiso 1 1 calc R . . . .
H3B H 0.9242 0.3538 0.6704 0.116 Uiso 1 1 calc R . . . .
C4 C 0.8460(5) 0.4578(2) 0.6226(2) 0.0942(12) Uani 1 1 d . . . . .
H4A H 0.9224 0.4940 0.6465 0.113 Uiso 1 1 calc R . . . .
H4B H 0.8848 0.4431 0.5718 0.113 Uiso 1 1 calc R . . . .
C5 C 0.7027(4) 0.5729(2) 0.57661(18) 0.0745(9) Uani 1 1 d . . . . .
H5A H 0.7540 0.5655 0.5271 0.089 Uiso 1 1 calc R . . . .
H5B H 0.7655 0.6108 0.6067 0.089 Uiso 1 1 calc R . . . .
C6 C 0.5411(4) 0.6057(2) 0.56482(17) 0.0735(9) Uani 1 1 d . . . . .
H6A H 0.5460 0.6548 0.5342 0.088 Uiso 1 1 calc R . . . .
H6B H 0.4762 0.5665 0.5373 0.088 Uiso 1 1 calc R . . . .
C7 C 0.3150(5) 0.6518(3) 0.6313(2) 0.0911(12) Uani 1 1 d . . . . .
H7A H 0.2471 0.6099 0.6099 0.109 Uiso 1 1 calc R . . . .
H7B H 0.3119 0.6982 0.5970 0.109 Uiso 1 1 calc R . . . .
C8 C 0.2570(5) 0.6755(3) 0.7086(2) 0.0963(12) Uani 1 1 d . . . . .
H8A H 0.3283 0.7152 0.7313 0.116 Uiso 1 1 calc R . . . .
H8B H 0.1525 0.6998 0.7041 0.116 Uiso 1 1 calc R . . . .
C9 C 0.2029(5) 0.6229(3) 0.8337(2) 0.1009(13) Uani 1 1 d . . . . .
H9A H 0.1586 0.5742 0.8564 0.121 Uiso 1 1 calc R . . . .
H9B H 0.1203 0.6639 0.8331 0.121 Uiso 1 1 calc R . . . .
C10 C 0.3357(6) 0.6515(3) 0.8821(2) 0.1056(14) Uani 1 1 d . . . . .
H10A H 0.3847 0.6986 0.8587 0.127 Uiso 1 1 calc R . . . .
H10B H 0.2972 0.6667 0.9328 0.127 Uiso 1 1 calc R . . . .
C11 C 0.5877(5) 0.6137(2) 0.92686(19) 0.0837(11) Uani 1 1 d . . . . .
H11A H 0.5608 0.6373 0.9763 0.100 Uiso 1 1 calc R . . . .
H11B H 0.6403 0.6547 0.8961 0.100 Uiso 1 1 calc R . . . .
C12 C 0.6949(5) 0.5444(2) 0.93854(18) 0.0820(11) Uani 1 1 d . . . . .
H12A H 0.7864 0.5611 0.9688 0.098 Uiso 1 1 calc R . . . .
H12B H 0.6403 0.5018 0.9664 0.098 Uiso 1 1 calc R . . . .

loop_
_atom_site_aniso_label
_atom_site_aniso_U_11
_atom_site_aniso_U_22
_atom_site_aniso_U_33
_atom_site_aniso_U_23
_atom_site_aniso_U_13
_atom_site_aniso_U_12
F1 0.1183(16) 0.1023(15) 0.0459(9) 0.0099(9) -0.0222(9) -0.0290(12)
F2 0.1164(18) 0.0834(14) 0.1188(18) -0.0165(13) 0.0078(14) -0.0471(13)
F3 0.1259(16) 0.0923(14) 0.0478(9) 0.0174(9) -0.0225(10) -0.0403(12)
N1 0.0539(12) 0.0483(12) 0.0391(10) 0.0010(9) -0.0018(8) 0.0014(9)
C13 0.0404(13) 0.0478(13) 0.0413(12) -0.0008(10) 0.0009(10) 0.0025(10)
C14 0.0557(16) 0.0670(17) 0.0408(13) -0.0006(12) -0.0011(11) -0.0030(13)
C15 0.0593(18) 0.079(2) 0.0592(17) -0.0201(16) -0.0024(14) -0.0100(15)
C16 0.0606(18) 0.0577(17) 0.084(2) -0.0115(16) 0.0101(16) -0.0143(14)
C17 0.071(2) 0.0587(17) 0.0665(18) 0.0113(14) 0.0021(15) -0.0125(15)
C18 0.0604(16) 0.0579(16) 0.0462(14) 0.0018(12) -0.0040(12) -0.0049(13)
F4 0.265(9) 0.228(8) 0.169(6) -0.112(6) -0.007(6) 0.123(7)
F4A 0.141(11) 0.244(18) 0.064(6) -0.002(9) 0.015(6) -0.126(12)
F5 0.0729(18) 0.118(2) 0.0871(19) 0.0190(16) -0.0200(13) -0.0091(15)
F5A 0.099(10) 0.184(19) 0.37(4) 0.15(3) -0.044(17) -0.017(11)
F6 0.122(3) 0.198(5) 0.067(2) -0.009(2) -0.0266(18) 0.035(3)
F6A 0.106(11) 0.33(3) 0.24(2) 0.17(2) 0.015(12) -0.009(14)
F7 0.155(4) 0.147(4) 0.209(6) 0.056(4) 0.009(4) -0.035(3)
F7A 0.48(5) 0.22(2) 0.096(13) -0.075(15) 0.013(17) -0.21(3)
B1 0.087(3) 0.085(3) 0.060(2) -0.001(2) -0.0058(19) -0.003(2)
O1 0.0782(14) 0.0903(16) 0.0561(12) 0.0137(11) -0.0138(10) -0.0085(12)
O2 0.0732(15) 0.0867(17) 0.0943(17) 0.0071(13) -0.0019(13) 0.0219(12)
O3 0.0840(15) 0.0610(12) 0.0689(13) 0.0045(10) 0.0204(11) 0.0074(11)
O4 0.0823(14) 0.0669(13) 0.0523(11) 0.0046(9) -0.0040(10) 0.0155(11)
O5 0.0746(15) 0.0886(16) 0.0733(14) -0.0025(12) 0.0026(11) 0.0206(12)
O6 0.0873(16) 0.0822(15) 0.0619(13) -0.0110(11) 0.0008(11) -0.0029(13)
C1 0.073(2) 0.135(4) 0.088(3) 0.027(2) -0.028(2) 0.008(2)
C2 0.067(2) 0.148(4) 0.108(3) 0.015(3) -0.015(2) 0.025(2)
C3 0.091(3) 0.084(3) 0.116(3) -0.007(2) 0.011(2) 0.034(2)
C4 0.092(3) 0.091(3) 0.100(3) -0.001(2) 0.039(2) 0.019(2)
C5 0.099(3) 0.070(2) 0.0540(17) 0.0025(15) 0.0180(16) -0.0097(18)
C6 0.104(3) 0.0669(19) 0.0498(16) 0.0099(14) -0.0006(16) -0.0019(18)
C7 0.094(3) 0.095(3) 0.084(2) 0.019(2) -0.019(2) 0.032(2)
C8 0.095(3) 0.090(3) 0.104(3) 0.006(2) 0.001(2) 0.045(2)
C9 0.079(3) 0.133(4) 0.091(3) -0.020(3) 0.018(2) 0.020(2)
C10 0.123(4) 0.112(3) 0.082(3) -0.029(2) 0.017(2) 0.026(3)
C11 0.116(3) 0.084(2) 0.0511(17) -0.0094(16) -0.0072(18) -0.027(2)
C12 0.095(3) 0.103(3) 0.0480(17) 0.0066(17) -0.0207(16) -0.033(2)

loop_
_atom_type_symbol
_atom_type_description
_atom_type_scat_dispersion_real
_atom_type_scat_dispersion_imag
_atom_type_scat_source
C C 0.0033 0.0016 'International Tables Vol C Tables 4.2.6.8 and 6.1.1.4'
H H 0.0000 0.0000 'International Tables Vol C Tables 4.2.6.8 and 6.1.1.4'
B B 0.0013 0.0007 'International Tables Vol C Tables 4.2.6.8 and 6.1.1.4'
F F 0.0171 0.0103 'International Tables Vol C Tables 4.2.6.8 and 6.1.1.4'
N N 0.0061 0.0033 'International Tables Vol C Tables 4.2.6.8 and 6.1.1.4'
O O 0.0106 0.0060 'International Tables Vol C Tables 4.2.6.8 and 6.1.1.4'

loop_
_geom_angle_atom_site_label_1
_geom_angle_atom_site_label_2
_geom_angle_atom_site_label_3
_geom_angle
_geom_angle_site_symmetry_1
_geom_angle_site_symmetry_3
_geom_angle_publ_flag
H1C N1 H1D 109.5 . . ?
H1C N1 H1E 109.5 . . ?
H1D N1 H1E 109.5 . . ?
C13 N1 H1C 109.5 . . ?
C13 N1 H1D 109.5 . . ?
C13 N1 H1E 109.5 . . ?
C14 C13 N1 121.4(2) . . ?
C18 C13 N1 122.2(2) . . ?
C18 C13 C14 116.4(2) . . ?
F1 C14 C13 117.5(2) . . ?
F1 C14 C15 119.7(2) . . ?
C15 C14 C13 122.8(3) . . ?
C14 C15 H15 121.5 . . ?
C16 C15 C14 117.0(3) . . ?
C16 C15 H15 121.5 . . ?
F2 C16 C15 118.1(3) . . ?
C17 C16 F2 118.1(3) . . ?
C17 C16 C15 123.8(3) . . ?
C16 C17 H17 121.7 . . ?
C16 C17 C18 116.6(3) . . ?
C18 C17 H17 121.7 . . ?
F3 C18 C13 117.6(2) . . ?
F3 C18 C17 118.9(2) . . ?
C13 C18 C17 123.4(3) . . ?
F4 B1 F5 106.9(6) . . ?
F4 B1 F6 112.7(5) . . ?
F4 B1 F7 115.8(7) . . ?
F4A B1 F5A 116.9(19) . . ?
F4A B1 F6A 76.7(11) . . ?
F5 B1 F7 106.2(4) . . ?
F6 B1 F5 106.7(4) . . ?
F6 B1 F7 108.0(5) . . ?
F6A B1 F5A 80.6(12) . . ?
F7A B1 F4A 117.0(14) . . ?
F7A B1 F5A 120(2) . . ?
F7A B1 F6A 87.9(9) . . ?
C1 O1 C12 112.2(3) . . ?
C3 O2 C2 114.5(3) . . ?
C5 O3 C4 112.6(3) . . ?
C7 O4 C6 112.3(2) . . ?
C8 O5 C9 113.8(3) . . ?
C11 O6 C10 111.7(3) . . ?
O1 C1 H1A 109.9 . . ?
O1 C1 H1B 109.9 . . ?
O1 C1 C2 109.1(3) . . ?
H1A C1 H1B 108.3 . . ?
C2 C1 H1A 109.9 . . ?
C2 C1 H1B 109.9 . . ?
O2 C2 C1 109.0(3) . . ?
O2 C2 H2A 109.9 . . ?
O2 C2 H2B 109.9 . . ?
C1 C2 H2A 109.9 . . ?
C1 C2 H2B 109.9 . . ?
H2A C2 H2B 108.3 . . ?
O2 C3 H3A 108.9 . . ?
O2 C3 H3B 108.9 . . ?
O2 C3 C4 113.4(3) . . ?
H3A C3 H3B 107.7 . . ?
C4 C3 H3A 108.9 . . ?
C4 C3 H3B 108.9 . . ?
O3 C4 C3 108.0(3) . . ?
O3 C4 H4A 110.1 . . ?
O3 C4 H4B 110.1 . . ?
C3 C4 H4A 110.1 . . ?
C3 C4 H4B 110.1 . . ?
H4A C4 H4B 108.4 . . ?
O3 C5 H5A 109.7 . . ?
O3 C5 H5B 109.7 . . ?
O3 C5 C6 109.7(3) . . ?
H5A C5 H5B 108.2 . . ?
C6 C5 H5A 109.7 . . ?
C6 C5 H5B 109.7 . . ?
O4 C6 C5 109.0(2) . . ?
O4 C6 H6A 109.9 . . ?
O4 C6 H6B 109.9 . . ?
C5 C6 H6A 109.9 . . ?
C5 C6 H6B 109.9 . . ?
H6A C6 H6B 108.3 . . ?
O4 C7 H7A 109.8 . . ?
O4 C7 H7B 109.8 . . ?
O4 C7 C8 109.3(3) . . ?
H7A C7 H7B 108.3 . . ?
C8 C7 H7A 109.8 . . ?
C8 C7 H7B 109.8 . . ?
O5 C8 C7 109.3(3) . . ?
O5 C8 H8A 109.8 . . ?
O5 C8 H8B 109.8 . . ?
C7 C8 H8A 109.8 . . ?
C7 C8 H8B 109.8 . . ?
H8A C8 H8B 108.3 . . ?
O5 C9 H9A 109.0 . . ?
O5 C9 H9B 109.0 . . ?
O5 C9 C10 112.7(3) . . ?
H9A C9 H9B 107.8 . . ?
C10 C9 H9A 109.0 . . ?
C10 C9 H9B 109.0 . . ?
O6 C10 C9 108.4(4) . . ?
O6 C10 H10A 110.0 . . ?
O6 C10 H10B 110.0 . . ?
C9 C10 H10A 110.0 . . ?
C9 C10 H10B 110.0 . . ?
H10A C10 H10B 108.4 . . ?
O6 C11 H11A 109.7 . . ?
O6 C11 H11B 109.7 . . ?
O6 C11 C12 109.8(3) . . ?
H11A C11 H11B 108.2 . . ?
C12 C11 H11A 109.7 . . ?
C12 C11 H11B 109.7 . . ?
O1 C12 C11 109.2(3) . . ?
O1 C12 H12A 109.8 . . ?
O1 C12 H12B 109.8 . . ?
C11 C12 H12A 109.8 . . ?
C11 C12 H12B 109.8 . . ?
H12A C12 H12B 108.3 . . ?

loop_
_geom_bond_atom_site_label_1
_geom_bond_atom_site_label_2
_geom_bond_distance
_geom_bond_site_symmetry_2
_geom_bond_publ_flag
F1 C14 1.342(3) . ?
F2 C16 1.356(3) . ?
F3 C18 1.340(3) . ?
N1 H1C 0.8900 . ?
N1 H1D 0.8900 . ?
N1 H1E 0.8900 . ?
N1 C13 1.443(3) . ?
C13 C14 1.377(3) . ?
C13 C18 1.367(3) . ?
C14 C15 1.368(4) . ?
C15 H15 0.9300 . ?
C15 C16 1.362(4) . ?
C16 C17 1.353(4) . ?
C17 H17 0.9300 . ?
C17 C18 1.372(4) . ?
F4 B1 1.271(6) . ?
F4A B1 1.364(11) . ?
F5 B1 1.381(5) . ?
F5A B1 1.442(18) . ?
F6 B1 1.352(5) . ?
F6A B1 1.413(15) . ?
F7 B1 1.398(6) . ?
F7A B1 1.159(14) . ?
O1 C1 1.413(5) . ?
O1 C12 1.428(4) . ?
O2 C2 1.425(5) . ?
O2 C3 1.410(5) . ?
O3 C4 1.442(4) . ?
O3 C5 1.425(4) . ?
O4 C6 1.419(4) . ?
O4 C7 1.417(4) . ?
O5 C8 1.417(4) . ?
O5 C9 1.425(4) . ?
O6 C10 1.420(5) . ?
O6 C11 1.408(4) . ?
C1 H1A 0.9700 . ?
C1 H1B 0.9700 . ?
C1 C2 1.477(6) . ?
C2 H2A 0.9700 . ?
C2 H2B 0.9700 . ?
C3 H3A 0.9700 . ?
C3 H3B 0.9700 . ?
C3 C4 1.479(5) . ?
C4 H4A 0.9700 . ?
C4 H4B 0.9700 . ?
C5 H5A 0.9700 . ?
C5 H5B 0.9700 . ?
C5 C6 1.477(5) . ?
C6 H6A 0.9700 . ?
C6 H6B 0.9700 . ?
C7 H7A 0.9700 . ?
C7 H7B 0.9700 . ?
C7 C8 1.480(5) . ?
C8 H8A 0.9700 . ?
C8 H8B 0.9700 . ?
C9 H9A 0.9700 . ?
C9 H9B 0.9700 . ?
C9 C10 1.472(6) . ?
C10 H10A 0.9700 . ?
C10 H10B 0.9700 . ?
C11 H11A 0.9700 . ?
C11 H11B 0.9700 . ?
C11 C12 1.470(5) . ?
C12 H12A 0.9700 . ?
C12 H12B 0.9700 . ?

loop_
_geom_torsion_atom_site_label_1
_geom_torsion_atom_site_label_2
_geom_torsion_atom_site_label_3
_geom_torsion_atom_site_label_4
_geom_torsion
_geom_torsion_site_symmetry_1
_geom_torsion_site_symmetry_2
_geom_torsion_site_symmetry_3
_geom_torsion_site_symmetry_4
_geom_torsion_publ_flag
F1 C14 C15 C16 -178.4(3) . . . . ?
F2 C16 C17 C18 179.1(3) . . . . ?
N1 C13 C14 F1 -2.7(4) . . . . ?
N1 C13 C14 C15 177.9(2) . . . . ?
N1 C13 C18 F3 1.3(4) . . . . ?
N1 C13 C18 C17 -179.2(3) . . . . ?
C13 C14 C15 C16 1.0(4) . . . . ?
C14 C13 C18 F3 -179.7(3) . . . . ?
C14 C13 C18 C17 -0.2(4) . . . . ?
C14 C15 C16 F2 179.7(3) . . . . ?
C14 C15 C16 C17 0.6(5) . . . . ?
C15 C16 C17 C18 -1.8(5) . . . . ?
C16 C17 C18 F3 -178.9(3) . . . . ?
C16 C17 C18 C13 1.6(5) . . . . ?
C18 C13 C14 F1 178.2(2) . . . . ?
C18 C13 C14 C15 -1.2(4) . . . . ?
O1 C1 C2 O2 -63.9(5) . . . . ?
O2 C3 C4 O3 -65.1(5) . . . . ?
O3 C5 C6 O4 64.4(3) . . . . ?
O4 C7 C8 O5 -64.3(4) . . . . ?
O5 C9 C10 O6 -64.5(5) . . . . ?
O6 C11 C12 O1 64.7(4) . . . . ?
C1 O1 C12 C11 179.7(3) . . . . ?
C2 O2 C3 C4 -78.0(4) . . . . ?
C3 O2 C2 C1 176.2(3) . . . . ?
C4 O3 C5 C6 174.1(3) . . . . ?
C5 O3 C4 C3 174.7(3) . . . . ?
C6 O4 C7 C8 -174.7(3) . . . . ?
C7 O4 C6 C5 -178.0(3) . . . . ?
C8 O5 C9 C10 -82.0(5) . . . . ?
C9 O5 C8 C7 176.9(3) . . . . ?
C10 O6 C11 C12 175.2(3) . . . . ?
C11 O6 C10 C9 173.0(3) . . . . ?
C12 O1 C1 C2 -173.3(3) . . . . ?
